data_7720380
loop_
_publ_author_name
'Mittag, Simon M.'
'Klopf, Jonas'
'Virovets, Alexander V.'
'Peresypkina, Eugenia'
'Lerner, Hans-Wolfram'
'Helten, Holger'
'Wagner, Matthias'

_publ_section_title
;
 Fraternal twins: B<sub>2</sub>O<sub>2</sub>- or
 B<sub>2</sub>N<sub>2</sub>-doped polycyclic &#x3c0; systems and their
 formation mechanism <i>via</i> regiodivergent Au- <i>versus</i>
 amine-catalyzed cyclizations.
;
_journal_issue 14
_journal_name_full 'Dalton transactions (Cambridge, England : 2003)'
_journal_page_first 5553
_journal_page_last 5564
_journal_paper_doi 10.1039/d6dt00412a
_journal_volume 55
_journal_year 2026
_chemical_formula_moiety 'C34 H32 B2 O2'
_chemical_formula_sum 'C34 H32 B2 O2'
_chemical_formula_weight 494.21
_space_group_crystal_system monoclinic
_space_group_IT_number 14
_space_group_name_Hall '-P 2ybc'
_space_group_name_H-M_alt 'P 1 21/c 1'
_atom_sites_solution_hydrogens mixed
_atom_sites_solution_primary dual
_atom_sites_solution_secondary difmap
_audit_creation_method SHELXL-2019/3
_audit_update_record
;
2026-01-15 deposited with the CCDC.	2026-02-27 downloaded from the CCDC.
;
_cell_angle_alpha 90
_cell_angle_beta 101.122(10)
_cell_angle_gamma 90
_cell_formula_units_Z 2
_cell_length_a 15.1174(14)
_cell_length_b 7.0443(5)
_cell_length_c 13.3505(15)
_cell_measurement_reflns_used 1995
_cell_measurement_temperature 173(2)
_cell_measurement_theta_max 26.6500
_cell_measurement_theta_min 2.9330
_cell_volume 1395.0(2)
_computing_cell_refinement 'CrysAlisPro 1.171.42.43a (Rigaku OD, 2022)'
_computing_data_collection 'X-Area (Stoe & Cie, 2001)'
_computing_data_reduction 'CrysAlisPro 1.171.42.43a (Rigaku OD, 2022)'
_computing_publication_material 'IUCr PublCIF online service'
_computing_structure_refinement 'SHELXL-2019/2 (Sheldrick, 2019)'
_computing_structure_solution 'SHELXT (G. M. Sheldrick, 2015)'
_diffrn_ambient_temperature 173(2)
_diffrn_detector 'image plate'
_diffrn_detector_area_resol_mean 6.67
_diffrn_detector_type 'STOE image plate (34 cm diameter)'
_diffrn_measured_fraction_theta_full 1.000
_diffrn_measured_fraction_theta_max 1.000
_diffrn_measurement_device '2-circle goniometer'
_diffrn_measurement_device_type 'STOE IPDS II two-circle-diffractometer'
_diffrn_measurement_method \w
_diffrn_radiation_monochromator mirror
_diffrn_radiation_type MoK\a
_diffrn_radiation_wavelength 0.71073
_diffrn_reflns_av_R_equivalents 0.0564
_diffrn_reflns_av_unetI/netI 0.0476
_diffrn_reflns_Laue_measured_fraction_full 1.000
_diffrn_reflns_Laue_measured_fraction_max 1.000
_diffrn_reflns_limit_h_max 15
_diffrn_reflns_limit_h_min -18
_diffrn_reflns_limit_k_max 8
_diffrn_reflns_limit_k_min -8
_diffrn_reflns_limit_l_max 16
_diffrn_reflns_limit_l_min -16
_diffrn_reflns_number 10224
_diffrn_reflns_point_group_measured_fraction_full 1.000
_diffrn_reflns_point_group_measured_fraction_max 1.000
_diffrn_reflns_theta_full 25.242
_diffrn_reflns_theta_max 25.678
_diffrn_reflns_theta_min 2.746
_diffrn_source 'Genix 3D I\mS microfocus X-ray source'
_exptl_absorpt_coefficient_mu 0.070
_exptl_absorpt_correction_T_max 1.00000
_exptl_absorpt_correction_T_min 0.68288
_exptl_absorpt_correction_type multi-scan
_exptl_absorpt_process_details
;
CrysAlisPro 1.171.42.43a (Rigaku Oxford Diffraction, 2022)
Empirical absorption correction using spherical harmonics,
implemented in SCALE3 ABSPACK scaling algorithm.
;
_exptl_crystal_colour colourless
_exptl_crystal_density_diffrn 1.177
_exptl_crystal_description plate
_exptl_crystal_F_000 524
_exptl_crystal_size_max 0.340
_exptl_crystal_size_mid 0.140
_exptl_crystal_size_min 0.110
_refine_diff_density_max 0.172
_refine_diff_density_min -0.164
_refine_diff_density_rms 0.041
_refine_ls_extinction_method none
_refine_ls_goodness_of_fit_ref 1.153
_refine_ls_hydrogen_treatment mixed
_refine_ls_matrix_type full
_refine_ls_number_parameters 269
_refine_ls_number_reflns 2647
_refine_ls_number_restraints 12
_refine_ls_restrained_S_all 1.152
_refine_ls_R_factor_all 0.0966
_refine_ls_R_factor_gt 0.0770
_refine_ls_shift/su_max 0.000
_refine_ls_shift/su_mean 0.000
_refine_ls_structure_factor_coef Fsqd
_refine_ls_weighting_details 'w=1/[\s^2^(Fo^2^)+(0.0360P)^2^+1.1008P] where P=(Fo^2^+2Fc^2^)/3'
_refine_ls_weighting_scheme calc
_refine_ls_wR_factor_gt 0.1743
_refine_ls_wR_factor_ref 0.1840
_reflns_Friedel_coverage 0.000
_reflns_number_gt 2003
_reflns_number_total 2647
_reflns_threshold_expression 'I > 2\s(I)'
_cod_data_source_file d6dt00412a2.cif
_cod_data_source_block iso-B2O2_wa3786_SM361
_cod_depositor_comments 'Adding full bibliography for 7720366--7720383.cif.'
_cod_original_sg_symbol_H-M 'P 21/c'
_cod_database_code 7720380
_shelx_shelxl_version_number 2019/3
_shelx_space_group_comment
;
The symmetry employed for this shelxl refinement is uniquely defined
by the following loop, which should always be used as a source of
symmetry information in preference to the above space-group names.
They are only intended as comments.
;
_shelx_estimated_absorpt_t_min 0.977
_shelx_estimated_absorpt_t_max 0.992

loop_
_space_group_symop_operation_xyz
'x, y, z'
'-x, y+1/2, -z+1/2'
'-x, -y, -z'
'x, -y-1/2, z-1/2'

loop_
_atom_site_label
_atom_site_type_symbol
_atom_site_fract_x
_atom_site_fract_y
_atom_site_fract_z
_atom_site_U_iso_or_equiv
_atom_site_adp_type
_atom_site_occupancy
_atom_site_site_symmetry_order
_atom_site_calc_flag
_atom_site_refinement_flags_posn
_atom_site_refinement_flags_adp
_atom_site_refinement_flags_occupancy
_atom_site_disorder_assembly
_atom_site_disorder_group
O1A O 0.1433(3) 0.3679(6) 0.5436(3) 0.0424(10) Uani 0.5 1 d . . P A 1
B1A B 0.2003(14) 0.358(3) 0.6404(11) 0.044(4) Uani 0.5 1 d . U P A 1
C1A C 0.0584(3) 0.4493(7) 0.5239(4) 0.0382(11) Uani 0.5 1 d . . P A 1
C2A C 0.0232(7) 0.5277(11) 0.5990(8) 0.038(2) Uani 0.5 1 d . . P A 1
H2AA H -0.034491 0.585709 0.582807 0.045 Uiso 0.5 1 calc R U P A 1
C3A C 0.0716(9) 0.5265(18) 0.7057(9) 0.040(3) Uani 0.5 1 d . . P A 1
C4A C 0.1558(10) 0.4481(19) 0.7267(9) 0.042(3) Uani 0.5 1 d . . P A 1
C5A C 0.2017(7) 0.4451(15) 0.8282(10) 0.047(3) Uani 0.5 1 d . . P A 1
H5AA H 0.260832 0.393570 0.843683 0.057 Uiso 0.5 1 calc R U P A 1
C6A C 0.1638(11) 0.5141(19) 0.9055(7) 0.062(3) Uani 0.5 1 d . . P A 1
H6AA H 0.195842 0.509510 0.974051 0.074 Uiso 0.5 1 calc R U P A 1
C7A C 0.0758(9) 0.593(2) 0.8821(9) 0.055(3) Uani 0.5 1 d . . P A 1
H7AA H 0.047825 0.640866 0.934861 0.066 Uiso 0.5 1 calc R U P A 1
C8A C 0.0310(15) 0.599(3) 0.7805(9) 0.056(3) Uani 0.5 1 d . . P A 1
H8AA H -0.027448 0.653361 0.763368 0.067 Uiso 0.5 1 calc R U P A 1
O1B O -0.1237(3) 0.5824(6) 0.4064(3) 0.0412(9) Uani 0.5 1 d . . P A 2
B1B B -0.1948(11) 0.629(2) 0.3303(10) 0.034(3) Uani 0.5 1 d . U P A 2
C1B C 0.0196(5) 0.4308(10) 0.4161(5) 0.0361(15) Uani 0.5 1 d . . P . .
H1B H 0.053(3) 0.371(7) 0.374(4) 0.035(14) Uiso 0.5 1 d . . P . .
C2B C -0.0593(7) 0.4892(11) 0.3628(9) 0.037(2) Uani 0.5 1 d . . P A 2
C3B C -0.0912(10) 0.474(2) 0.2525(9) 0.041(3) Uani 0.5 1 d . . P A 2
C4B C -0.1755(6) 0.5621(14) 0.2305(9) 0.036(3) Uani 0.5 1 d . . P A 2
C5B C -0.2206(10) 0.567(2) 0.1270(8) 0.046(3) Uani 0.5 1 d . . P A 2
H5BA H -0.278085 0.625547 0.108097 0.055 Uiso 0.5 1 calc R U P A 2
C6B C -0.1777(9) 0.4836(16) 0.0525(7) 0.049(2) Uani 0.5 1 d . . P A 2
H6BA H -0.208014 0.483834 -0.016812 0.059 Uiso 0.5 1 calc R U P A 2
C7B C -0.0956(13) 0.404(3) 0.0767(9) 0.056(3) Uani 0.5 1 d . . P A 2
H7BA H -0.068992 0.350205 0.024236 0.067 Uiso 0.5 1 calc R U P A 2
C8B C -0.0482(10) 0.398(2) 0.1788(9) 0.045(3) Uani 0.5 1 d . . P A 2
H8BA H 0.010454 0.344841 0.196208 0.054 Uiso 0.5 1 calc R U P A 2
C111 C 0.28802(17) 0.2691(4) 0.6470(2) 0.0423(6) Uani 1 1 d . . . . .
C112 C 0.3491(2) 0.3631(4) 0.5971(2) 0.0475(7) Uani 1 1 d . . . . .
C113 C 0.4325(2) 0.2814(5) 0.5958(2) 0.0563(8) Uani 1 1 d . . . . .
H11A H 0.473581 0.346750 0.562398 0.068 Uiso 1 1 calc R U . . .
C114 C 0.4578(2) 0.1102(5) 0.6411(2) 0.0550(8) Uani 1 1 d . . . . .
C115 C 0.3971(2) 0.0175(4) 0.6904(2) 0.0526(8) Uani 1 1 d . . . . .
H11B H 0.413893 -0.100324 0.723216 0.063 Uiso 1 1 calc R U . . .
C116 C 0.31248(18) 0.0927(4) 0.6932(2) 0.0479(7) Uani 1 1 d . . . . .
C117 C 0.3258(3) 0.5534(5) 0.5469(3) 0.0693(10) Uani 1 1 d . . . . .
H11C H 0.266838 0.594886 0.558854 0.104 Uiso 0.5 1 calc R U P . .
H11D H 0.323718 0.542264 0.473278 0.104 Uiso 0.5 1 calc R U P . .
H11E H 0.371745 0.646719 0.575876 0.104 Uiso 0.5 1 calc R U P . .
H11F H 0.374697 0.594360 0.513151 0.104 Uiso 0.5 1 calc R U P . .
H11G H 0.317816 0.646982 0.598728 0.104 Uiso 0.5 1 calc R U P . .
H11H H 0.269789 0.542527 0.496129 0.104 Uiso 0.5 1 calc R U P . .
C118 C 0.5494(2) 0.0252(5) 0.6394(3) 0.0710(10) Uani 1 1 d . . . . .
H11I H 0.563034 -0.072363 0.692471 0.107 Uiso 0.5 1 calc R U P . .
H11J H 0.595289 0.125070 0.652267 0.107 Uiso 0.5 1 calc R U P . .
H11K H 0.549084 -0.032078 0.572475 0.107 Uiso 0.5 1 calc R U P . .
H11L H 0.575238 0.086116 0.585671 0.107 Uiso 0.5 1 calc R U P . .
H11M H 0.542983 -0.111317 0.625875 0.107 Uiso 0.5 1 calc R U P . .
H11N H 0.589188 0.045831 0.705667 0.107 Uiso 0.5 1 calc R U P . .
C119 C 0.2472(2) -0.0185(5) 0.7434(3) 0.0676(10) Uani 1 1 d . . . . .
H11O H 0.191244 0.053828 0.738996 0.101 Uiso 0.5 1 calc R U P . .
H11P H 0.274186 -0.040932 0.815221 0.101 Uiso 0.5 1 calc R U P . .
H11Q H 0.234011 -0.140513 0.708386 0.101 Uiso 0.5 1 calc R U P . .
H11R H 0.275050 -0.138906 0.769406 0.101 Uiso 0.5 1 calc R U P . .
H11S H 0.192108 -0.044146 0.693181 0.101 Uiso 0.5 1 calc R U P . .
H11T H 0.232283 0.055435 0.800016 0.101 Uiso 0.5 1 calc R U P . .

loop_
_atom_site_aniso_label
_atom_site_aniso_U_11
_atom_site_aniso_U_22
_atom_site_aniso_U_33
_atom_site_aniso_U_23
_atom_site_aniso_U_13
_atom_site_aniso_U_12
O1A 0.029(2) 0.055(2) 0.041(2) 0.0043(19) -0.0012(18) 0.0126(17)
B1A 0.046(6) 0.041(5) 0.047(7) 0.002(5) 0.016(5) -0.011(4)
C1A 0.030(3) 0.037(3) 0.044(3) 0.006(2) 0.000(2) 0.004(2)
C2A 0.020(5) 0.043(4) 0.047(7) 0.003(4) -0.002(5) 0.014(4)
C3A 0.040(7) 0.037(3) 0.043(8) -0.002(7) 0.011(7) 0.002(4)
C4A 0.030(6) 0.042(4) 0.043(7) 0.014(5) -0.015(5) -0.003(4)
C5A 0.027(8) 0.048(4) 0.062(12) 0.014(10) -0.006(8) -0.002(5)
C6A 0.082(8) 0.072(5) 0.029(5) -0.007(5) 0.002(6) -0.007(5)
C7A 0.061(11) 0.065(5) 0.035(10) -0.007(10) 0.001(9) 0.014(7)
C8A 0.064(9) 0.059(4) 0.042(9) -0.003(8) 0.005(7) 0.009(5)
O1B 0.030(2) 0.048(2) 0.043(2) 0.0036(19) -0.001(2) 0.0093(18)
B1B 0.023(4) 0.035(4) 0.046(7) 0.006(5) 0.010(5) 0.011(3)
C1B 0.029(4) 0.041(4) 0.035(3) 0.001(3) -0.001(3) 0.011(3)
C2B 0.026(5) 0.035(3) 0.049(7) 0.005(4) 0.005(5) 0.007(3)
C3B 0.034(6) 0.037(3) 0.048(7) 0.001(6) 0.002(5) -0.002(4)
C4B 0.021(7) 0.038(3) 0.042(9) 0.008(7) -0.011(6) 0.006(4)
C5B 0.039(6) 0.048(4) 0.045(7) 0.007(5) -0.006(5) 0.003(4)
C6B 0.071(6) 0.042(4) 0.032(5) -0.007(4) 0.003(5) -0.003(3)
C7B 0.070(8) 0.057(4) 0.037(7) -0.005(7) -0.001(7) 0.019(5)
C8B 0.048(8) 0.046(4) 0.037(10) 0.000(10) 0.002(9) 0.017(5)
C111 0.0349(14) 0.0465(15) 0.0415(15) 0.0036(12) -0.0029(11) 0.0048(12)
C112 0.0485(16) 0.0536(16) 0.0397(15) -0.0006(13) 0.0065(13) 0.0015(13)
C113 0.0512(18) 0.067(2) 0.0536(18) -0.0059(15) 0.0180(15) 0.0009(15)
C114 0.0417(16) 0.068(2) 0.0532(18) -0.0123(16) 0.0044(14) 0.0077(15)
C115 0.0484(17) 0.0538(17) 0.0495(17) 0.0023(14) -0.0055(14) 0.0143(14)
C116 0.0408(15) 0.0518(16) 0.0481(17) 0.0053(13) 0.0013(13) 0.0065(13)
C117 0.080(3) 0.060(2) 0.069(2) 0.0140(17) 0.0185(19) 0.0025(18)
C118 0.0470(19) 0.093(3) 0.072(2) -0.014(2) 0.0084(17) 0.0161(18)
C119 0.065(2) 0.0575(19) 0.082(3) 0.0209(17) 0.0184(19) 0.0054(16)

loop_
_atom_type_symbol
_atom_type_description
_atom_type_scat_dispersion_real
_atom_type_scat_dispersion_imag
_atom_type_scat_source
C C 0.0033 0.0016 'International Tables Vol C Tables 4.2.6.8 and 6.1.1.4'
H H 0.0000 0.0000 'International Tables Vol C Tables 4.2.6.8 and 6.1.1.4'
B B 0.0013 0.0007 'International Tables Vol C Tables 4.2.6.8 and 6.1.1.4'
O O 0.0106 0.0060 'International Tables Vol C Tables 4.2.6.8 and 6.1.1.4'

loop_
_geom_angle_atom_site_label_1
_geom_angle_atom_site_label_2
_geom_angle_atom_site_label_3
_geom_angle
_geom_angle_site_symmetry_1
_geom_angle_site_symmetry_3
_geom_angle_publ_flag
C1A O1A B1A 125.1(9) . . ?
O1A B1A C111 117.7(10) . . ?
O1A B1A C4A 112.3(14) . . ?
C111 B1A C4A 130.0(12) . . ?
C2A C1A O1A 121.0(7) . . ?
C2A C1A C1B 129.5(5) . . ?
O1A C1A C1B 109.5(5) . . ?
C2A C1A C1B 21.1(4) . 3_566 ?
O1A C1A C1B 142.0(5) . 3_566 ?
C1B C1A C1B 108.4(4) . 3_566 ?
C2A C1A C2A 109.4(5) . 3_566 ?
O1A C1A C2A 129.6(5) . 3_566 ?
C1B C1A C2A 20.1(4) . 3_566 ?
C1B C1A C2A 88.3(4) 3_566 3_566 ?
C2A C1A C1A 67.6(5) . 3_566 ?
O1A C1A C1A 171.4(6) . 3_566 ?
C1B C1A C1A 61.9(4) . 3_566 ?
C1B C1A C1A 46.5(3) 3_566 3_566 ?
C2A C1A C1A 41.8(3) 3_566 3_566 ?
C1A C2A C3A 121.8(9) . . ?
C1A C2A H2AA 119.1 . . ?
C3A C2A H2AA 119.1 . . ?
C4A C3A C8A 122.1(13) . . ?
C4A C3A C2A 118.1(12) . . ?
C8A C3A C2A 119.8(13) . . ?
C4A C3A C1B 135.9(11) . 3_566 ?
C8A C3A C1B 102.0(11) . 3_566 ?
C2A C3A C1B 17.8(4) . 3_566 ?
C3A C4A C5A 118.3(15) . . ?
C3A C4A B1A 121.7(11) . . ?
C5A C4A B1A 120.0(13) . . ?
C6A C5A C4A 121.7(12) . . ?
C6A C5A H5AA 119.1 . . ?
C4A C5A H5AA 119.1 . . ?
C5A C6A C7A 119.1(9) . . ?
C5A C6A H6AA 120.5 . . ?
C7A C6A H6AA 120.5 . . ?
C8A C7A C6A 118.9(13) . . ?
C8A C7A H7AA 120.5 . . ?
C6A C7A H7AA 120.5 . . ?
C3A C8A C7A 119.8(18) . . ?
C3A C8A H8AA 120.1 . . ?
C7A C8A H8AA 120.1 . . ?
B1B O1B C2B 108.4(8) . . ?
O1B B1B C4B 109.1(10) . . ?
O1B B1B C111 122.7(9) . 3_566 ?
C4B B1B C111 128.1(10) . 3_566 ?
C2B C1B H1B 111(3) . . ?
C1A C1B H1B 118(3) . . ?
C1B C2B O1B 123.4(9) . . ?
C1B C2B C3B 127.1(10) . . ?
O1B C2B C3B 109.5(11) . . ?
C8B C3B C4B 123.8(9) . . ?
C8B C3B C2B 129.3(13) . . ?
C4B C3B C2B 106.8(13) . . ?
C3B C4B C5B 117.6(11) . . ?
C3B C4B B1B 106.2(10) . . ?
C5B C4B B1B 136.2(11) . . ?
C6B C5B C4B 118.3(11) . . ?
C6B C5B H5BA 120.8 . . ?
C4B C5B H5BA 120.8 . . ?
C7B C6B C5B 122.2(9) . . ?
C7B C6B H6BA 118.9 . . ?
C5B C6B H6BA 118.9 . . ?
C6B C7B C8B 121.0(14) . . ?
C6B C7B H7BA 119.5 . . ?
C8B C7B H7BA 119.5 . . ?
C3B C8B C7B 117.0(11) . . ?
C3B C8B H8BA 121.5 . . ?
C7B C8B H8BA 121.5 . . ?
C116 C111 C112 119.0(2) . . ?
C116 C111 B1A 124.6(7) . . ?
C112 C111 B1A 116.3(7) . . ?
C116 C111 B1B 117.7(6) . 3_566 ?
C112 C111 B1B 122.7(6) . 3_566 ?
B1A C111 B1B 13.7(9) . 3_566 ?
C113 C112 C111 119.5(3) . . ?
C113 C112 C117 119.8(3) . . ?
C111 C112 C117 120.8(3) . . ?
C114 C113 C112 122.4(3) . . ?
C114 C113 H11A 118.8 . . ?
C112 C113 H11A 118.8 . . ?
C113 C114 C115 118.0(3) . . ?
C113 C114 C118 121.3(3) . . ?
C115 C114 C118 120.7(3) . . ?
C114 C115 C116 121.8(3) . . ?
C114 C115 H11B 119.1 . . ?
C116 C115 H11B 119.1 . . ?
C115 C116 C111 119.4(3) . . ?
C115 C116 C119 119.7(3) . . ?
C111 C116 C119 120.9(3) . . ?
C112 C117 H11C 109.5 . . ?
C112 C117 H11D 109.5 . . ?
H11C C117 H11D 109.5 . . ?
C112 C117 H11E 109.5 . . ?
H11C C117 H11E 109.5 . . ?
H11D C117 H11E 109.5 . . ?
C112 C117 H11F 109.5 . . ?
H11C C117 H11F 141.1 . . ?
H11D C117 H11F 56.3 . . ?
H11E C117 H11F 56.3 . . ?
C112 C117 H11G 109.5 . . ?
H11C C117 H11G 56.3 . . ?
H11D C117 H11G 141.1 . . ?
H11E C117 H11G 56.3 . . ?
H11F C117 H11G 109.5 . . ?
C112 C117 H11H 109.5 . . ?
H11C C117 H11H 56.3 . . ?
H11D C117 H11H 56.3 . . ?
H11E C117 H11H 141.1 . . ?
H11F C117 H11H 109.5 . . ?
H11G C117 H11H 109.5 . . ?
C114 C118 H11I 109.5 . . ?
C114 C118 H11J 109.5 . . ?
H11I C118 H11J 109.5 . . ?
C114 C118 H11K 109.5 . . ?
H11I C118 H11K 109.5 . . ?
H11J C118 H11K 109.5 . . ?
C114 C118 H11L 109.5 . . ?
H11I C118 H11L 141.1 . . ?
H11J C118 H11L 56.3 . . ?
H11K C118 H11L 56.3 . . ?
C114 C118 H11M 109.5 . . ?
H11I C118 H11M 56.3 . . ?
H11J C118 H11M 141.1 . . ?
H11K C118 H11M 56.3 . . ?
H11L C118 H11M 109.5 . . ?
C114 C118 H11N 109.5 . . ?
H11I C118 H11N 56.3 . . ?
H11J C118 H11N 56.3 . . ?
H11K C118 H11N 141.1 . . ?
H11L C118 H11N 109.5 . . ?
H11M C118 H11N 109.5 . . ?
C116 C119 H11O 109.5 . . ?
C116 C119 H11P 109.5 . . ?
H11O C119 H11P 109.5 . . ?
C116 C119 H11Q 109.5 . . ?
H11O C119 H11Q 109.5 . . ?
H11P C119 H11Q 109.5 . . ?
C116 C119 H11R 109.5 . . ?
H11O C119 H11R 141.1 . . ?
H11P C119 H11R 56.3 . . ?
H11Q C119 H11R 56.3 . . ?
C116 C119 H11S 109.5 . . ?
H11O C119 H11S 56.3 . . ?
H11P C119 H11S 141.1 . . ?
H11Q C119 H11S 56.3 . . ?
H11R C119 H11S 109.5 . . ?
C116 C119 H11T 109.5 . . ?
H11O C119 H11T 56.3 . . ?
H11P C119 H11T 56.3 . . ?
H11Q C119 H11T 141.1 . . ?
H11R C119 H11T 109.5 . . ?
H11S C119 H11T 109.5 . . ?

loop_
_geom_bond_atom_site_label_1
_geom_bond_atom_site_label_2
_geom_bond_distance
_geom_bond_site_symmetry_2
_geom_bond_publ_flag
O1A C1A 1.384(6) . ?
O1A B1A 1.410(18) . ?
B1A C111 1.45(2) . ?
B1A C4A 1.57(2) . ?
C1A C2A 1.341(10) . ?
C1A C1B 1.451(9) . ?
C1A C1B 1.764(9) 3_566 ?
C1A C2A 1.860(12) 3_566 ?
C1A C1A 1.897(10) 3_566 ?
C2A C3A 1.470(11) . ?
C2A H2AA 0.9500 . ?
C3A C4A 1.37(2) . ?
C3A C8A 1.37(3) . ?
C3A C1B 1.941(13) 3_566 ?
C4A C5A 1.399(11) . ?
C5A C6A 1.363(17) . ?
C5A H5AA 0.9500 . ?
C6A C7A 1.42(2) . ?
C6A H6AA 0.9500 . ?
C7A C8A 1.395(11) . ?
C7A H7AA 0.9500 . ?
C8A H8AA 0.9500 . ?
O1B B1B 1.368(16) . ?
O1B C2B 1.391(10) . ?
B1B C4B 1.493(16) . ?
B1B C111 1.662(14) 3_566 ?
C1B C2B 1.331(9) . ?
C1B H1B 0.92(6) . ?
C2B C3B 1.463(11) . ?
C3B C8B 1.39(2) . ?
C3B C4B 1.396(18) . ?
C4B C5B 1.419(11) . ?
C5B C6B 1.42(2) . ?
C5B H5BA 0.9500 . ?
C6B C7B 1.34(3) . ?
C6B H6BA 0.9500 . ?
C7B C8B 1.413(11) . ?
C7B H7BA 0.9500 . ?
C8B H8BA 0.9500 . ?
C111 C116 1.404(4) . ?
C111 C112 1.404(4) . ?
C112 C113 1.390(4) . ?
C112 C117 1.510(4) . ?
C113 C114 1.370(4) . ?
C113 H11A 0.9500 . ?
C114 C115 1.391(4) . ?
C114 C118 1.512(4) . ?
C115 C116 1.391(4) . ?
C115 H11B 0.9500 . ?
C116 C119 1.514(4) . ?
C117 H11C 0.9800 . ?
C117 H11D 0.9800 . ?
C117 H11E 0.9800 . ?
C117 H11F 0.9800 . ?
C117 H11G 0.9800 . ?
C117 H11H 0.9800 . ?
C118 H11I 0.9800 . ?
C118 H11J 0.9800 . ?
C118 H11K 0.9800 . ?
C118 H11L 0.9800 . ?
C118 H11M 0.9800 . ?
C118 H11N 0.9800 . ?
C119 H11O 0.9800 . ?
C119 H11P 0.9800 . ?
C119 H11Q 0.9800 . ?
C119 H11R 0.9800 . ?
C119 H11S 0.9800 . ?
C119 H11T 0.9800 . ?

loop_
_geom_torsion_atom_site_label_1
_geom_torsion_atom_site_label_2
_geom_torsion_atom_site_label_3
_geom_torsion_atom_site_label_4
_geom_torsion
_geom_torsion_site_symmetry_1
_geom_torsion_site_symmetry_2
_geom_torsion_site_symmetry_3
_geom_torsion_site_symmetry_4
_geom_torsion_publ_flag
C1A O1A B1A C111 -179.3(8) . . . . ?
C1A O1A B1A C4A 1.0(18) . . . . ?
B1A O1A C1A C2A 0.0(12) . . . . ?
B1A O1A C1A C1B -179.3(10) . . . . ?
B1A O1A C1A C1B 1.1(13) . . . 3_566 ?
B1A O1A C1A C2A 179.9(10) . . . 3_566 ?
O1A C1A C2A C3A -1.8(11) . . . . ?
C1B C1A C2A C3A 177.4(8) . . . . ?
C1B C1A C2A C3A 180.0(16) 3_566 . . . ?
C2A C1A C2A C3A 178.3(9) 3_566 . . . ?
C1A C1A C2A C3A 178.3(9) 3_566 . . . ?
C1A C2A C3A C4A 2.2(15) . . . . ?
C1A C2A C3A C8A -176.5(14) . . . . ?
C1A C2A C3A C1B -180.0(17) . . . 3_566 ?
C8A C3A C4A C5A -1(2) . . . . ?
C2A C3A C4A C5A -179.4(10) . . . . ?
C1B C3A C4A C5A 179.6(10) 3_566 . . . ?
C8A C3A C4A B1A 177.6(16) . . . . ?
C2A C3A C4A B1A -1.0(19) . . . . ?
C1B C3A C4A B1A -2(2) 3_566 . . . ?
O1A B1A C4A C3A -1(2) . . . . ?
C111 B1A C4A C3A 179.9(14) . . . . ?
O1A B1A C4A C5A 177.9(11) . . . . ?
C111 B1A C4A C5A -2(2) . . . . ?
C3A C4A C5A C6A 1.4(18) . . . . ?
B1A C4A C5A C6A -177.1(13) . . . . ?
C4A C5A C6A C7A -0.7(19) . . . . ?
C5A C6A C7A C8A -1(2) . . . . ?
C4A C3A C8A C7A 0(3) . . . . ?
C2A C3A C8A C7A 178.2(14) . . . . ?
C1B C3A C8A C7A 179.3(15) 3_566 . . . ?
C6A C7A C8A C3A 1(3) . . . . ?
C2B O1B B1B C4B -0.2(14) . . . . ?
C2B O1B B1B C111 176.4(11) . . . 3_566 ?
B1B O1B C2B C1B 177.7(11) . . . . ?
B1B O1B C2B C3B -0.2(12) . . . . ?
C1B C2B C3B C8B 0(2) . . . . ?
O1B C2B C3B C8B 177.7(13) . . . . ?
C1B C2B C3B C4B -177.2(9) . . . . ?
O1B C2B C3B C4B 0.7(13) . . . . ?
C8B C3B C4B C5B 2(2) . . . . ?
C2B C3B C4B C5B 179.5(11) . . . . ?
C8B C3B C4B B1B -178.0(14) . . . . ?
C2B C3B C4B B1B -0.8(14) . . . . ?
O1B B1B C4B C3B 0.6(16) . . . . ?
C111 B1B C4B C3B -175.8(13) 3_566 . . . ?
O1B B1B C4B C5B -179.7(13) . . . . ?
C111 B1B C4B C5B 4(3) 3_566 . . . ?
C3B C4B C5B C6B 0.0(18) . . . . ?
B1B C4B C5B C6B -179.5(14) . . . . ?
C4B C5B C6B C7B -1(2) . . . . ?
C5B C6B C7B C8B 1(2) . . . . ?
C4B C3B C8B C7B -3(2) . . . . ?
C2B C3B C8B C7B -179.7(14) . . . . ?
C6B C7B C8B C3B 2(2) . . . . ?
O1A B1A C111 C116 -109.6(11) . . . . ?
C4A B1A C111 C116 70.0(19) . . . . ?
O1A B1A C111 C112 65.9(15) . . . . ?
C4A B1A C111 C112 -114.5(15) . . . . ?
C116 C111 C112 C113 -1.0(4) . . . . ?
B1A C111 C112 C113 -176.8(8) . . . . ?
B1B C111 C112 C113 169.2(7) 3_566 . . . ?
C116 C111 C112 C117 -179.7(3) . . . . ?
B1A C111 C112 C117 4.5(8) . . . . ?
B1B C111 C112 C117 -9.5(7) 3_566 . . . ?
C111 C112 C113 C114 0.6(5) . . . . ?
C117 C112 C113 C114 179.3(3) . . . . ?
C112 C113 C114 C115 -0.6(5) . . . . ?
C112 C113 C114 C118 -179.4(3) . . . . ?
C113 C114 C115 C116 1.1(5) . . . . ?
C118 C114 C115 C116 179.9(3) . . . . ?
C114 C115 C116 C111 -1.5(4) . . . . ?
C114 C115 C116 C119 176.9(3) . . . . ?
C112 C111 C116 C115 1.5(4) . . . . ?
B1A C111 C116 C115 176.9(8) . . . . ?
B1B C111 C116 C115 -169.2(7) 3_566 . . . ?
C112 C111 C116 C119 -177.0(3) . . . . ?
B1A C111 C116 C119 -1.5(9) . . . . ?
B1B C111 C116 C119 12.3(7) 3_566 . . . ?
